data_1516856
loop_
_publ_author_name
'Feng Guo'

_publ_section_title
;
 Hydrothermal syntheses, crystal structure and luminescent properties of
 four zinc(II) coordination polymers based on tipodal imidazole
;
_journal_name_full
;
Inorganica Chimica Acta
;
_journal_page_first 79
_journal_page_last 84
_journal_volume 399
_journal_year 2013
_chemical_formula_moiety '0.5(C60 H56 N24 O4 Zn2), 2(N O3)'
_chemical_formula_sum 'C30 H28 N14 O8 Zn'
_chemical_formula_weight 778.03
_space_group_crystal_system monoclinic
_space_group_IT_number 14
_space_group_name_Hall '-P 2yn'
_space_group_name_H-M_alt 'P 1 21/n 1'
_symmetry_space_group_name_Hall '-P 2yn'
_symmetry_space_group_name_H-M 'P 1 21/n 1'
_atom_sites_solution_hydrogens geom
_atom_sites_solution_primary direct
_atom_sites_solution_secondary difmap
_cell_angle_alpha 90.000
_cell_angle_beta 109.744(8)
_cell_angle_gamma 90.000
_cell_formula_units_Z 2
_cell_length_a 10.628(7)
_cell_length_b 11.513(7)
_cell_length_c 13.554(9)
_cell_measurement_reflns_used 4281
_cell_measurement_temperature 293(2)
_cell_measurement_theta_max 27.515
_cell_measurement_theta_min 2.383
_cell_volume 1561.0(17)
_computing_data_collection multi-scan
_computing_data_reduction 'SAINT v7.34A (Bruker, 200?)'
_computing_molecular_graphics
;
O. V. Dolomanov, L. J. Bourhis, R. J. Gildea, J. A. K. Howard and H. Puschmann,
OLEX2: a complete structure solution, refinement and analysis program.
J. Appl. Cryst. (2009). 42, 339-341.
;
_computing_publication_material
;
O. V. Dolomanov, L. J. Bourhis, R. J. Gildea, J. A. K. Howard and H. Puschmann,
OLEX2: a complete structure solution, refinement and analysis program.
J. Appl. Cryst. (2009). 42, 339-341.
;
_computing_structure_refinement
;
XL, G.M. Sheldrick, Acta Cryst.
(2008). A64, 112-122
;
_computing_structure_solution 'SHELXS-97 (Sheldrick, 1990)'
_diffrn_ambient_temperature 293(2)
_diffrn_measured_fraction_theta_full 0.991
_diffrn_measured_fraction_theta_max 0.991
_diffrn_radiation_monochromator graphite
_diffrn_radiation_type 'MO K\a'
_diffrn_radiation_wavelength 0.71073
_diffrn_reflns_av_R_equivalents 0.0198
_diffrn_reflns_av_unetI/netI 0.0241
_diffrn_reflns_limit_h_max 13
_diffrn_reflns_limit_h_min -7
_diffrn_reflns_limit_k_max 14
_diffrn_reflns_limit_k_min -14
_diffrn_reflns_limit_l_max 16
_diffrn_reflns_limit_l_min -17
_diffrn_reflns_number 9443
_diffrn_reflns_theta_full 27.55
_diffrn_reflns_theta_max 27.55
_diffrn_reflns_theta_min 2.12
_diffrn_source 'fine-focus sealed tube'
_diffrn_source_current 30.0
_diffrn_source_power 1.5
_diffrn_source_voltage 50.0
_exptl_absorpt_coefficient_mu 0.866
_exptl_absorpt_correction_T_max 0.8127
_exptl_absorpt_correction_T_min 0.7632
_exptl_crystal_density_diffrn 1.655
_exptl_crystal_density_method 'not measured'
_exptl_crystal_F_000 800
_exptl_crystal_size_max 0.33
_exptl_crystal_size_mid 0.29
_exptl_crystal_size_min 0.25
_refine_diff_density_max 0.493
_refine_diff_density_min -0.308
_refine_diff_density_rms 0.055
_refine_ls_extinction_method none
_refine_ls_goodness_of_fit_ref 1.053
_refine_ls_hydrogen_treatment constr
_refine_ls_matrix_type full
_refine_ls_number_parameters 242
_refine_ls_number_reflns 3566
_refine_ls_number_restraints 0
_refine_ls_restrained_S_all 1.053
_refine_ls_R_factor_all 0.0406
_refine_ls_R_factor_gt 0.0335
_refine_ls_shift/su_max 0.000
_refine_ls_shift/su_mean 0.000
_refine_ls_structure_factor_coef Fsqd
_refine_ls_weighting_details 'calc w=1/[\s^2^(Fo^2^)+(0.0420P)^2^+0.9179P] where P=(Fo^2^+2Fc^2^)/3'
_refine_ls_weighting_scheme calc
_refine_ls_wR_factor_gt 0.0851
_refine_ls_wR_factor_ref 0.0888
_reflns_number_gt 3039
_reflns_number_total 3566
_reflns_threshold_expression >2sigma(I)
_cod_data_source_file ICA-2013-399-79-84-1.cif
_cod_data_source_block guo353_0m
_cod_original_cell_volume 1561.0(12)
_cod_database_code 1516856

loop_
_space_group_symop_id
_space_group_symop_operation_xyz
1 'x, y, z'
2 '-x+1/2, y+1/2, -z+1/2'
3 '-x, -y, -z'
4 'x-1/2, -y-1/2, z-1/2'

loop_
_atom_site_label
_atom_site_type_symbol
_atom_site_fract_x
_atom_site_fract_y
_atom_site_fract_z
_atom_site_U_iso_or_equiv
_atom_site_adp_type
_atom_site_occupancy
_atom_site_symmetry_multiplicity
_atom_site_calc_flag
_atom_site_refinement_flags
C1 C 0.4654(2) 0.80201(19) -0.17650(17) 0.0379(5) Uani 1 1 d .
H1 H 0.4439 0.8430 -0.2392 0.045 Uiso 1 1 calc R
C7 C 0.71361(19) 0.51861(15) -0.02589(14) 0.0250(4) Uani 1 1 d .
H7 H 0.7122 0.5265 -0.0945 0.030 Uiso 1 1 calc R
C9 C 0.60777(19) 0.50229(15) 0.31374(14) 0.0243(4) Uani 1 1 d .
H9 H 0.5283 0.5359 0.2714 0.029 Uiso 1 1 calc R
C10 C 0.71528(18) 0.49234(14) 0.17827(13) 0.0219(3) Uani 1 1 d .
C11 C 0.78673(18) 0.43079(15) 0.03801(14) 0.0233(4) Uani 1 1 d .
C12 C 0.78970(18) 0.41651(15) 0.14037(14) 0.0238(4) Uani 1 1 d .
H12 H 0.8402 0.3577 0.1825 0.029 Uiso 1 1 calc R
C13 C 0.4268(2) 0.13363(17) 0.42998(15) 0.0315(4) Uani 1 1 d .
H13 H 0.4367 0.0639 0.3988 0.038 Uiso 1 1 calc R
C14 C 0.64216(18) 0.59486(15) 0.01519(14) 0.0229(4) Uani 1 1 d .
C16 C 0.4627(2) 0.74410(17) -0.02872(16) 0.0296(4) Uani 1 1 d .
H16 H 0.4412 0.7353 0.0319 0.036 Uiso 1 1 calc R
C17 C 0.4787(2) 0.23802(17) 0.41895(16) 0.0337(5) Uani 1 1 d .
H17 H 0.5328 0.2515 0.3787 0.040 Uiso 1 1 calc R
C18 C 0.36652(19) 0.26655(15) 0.52147(15) 0.0266(4) Uani 1 1 d .
H18 H 0.3265 0.3017 0.5651 0.032 Uiso 1 1 calc R
C19 C 0.64459(18) 0.58348(15) 0.11806(14) 0.0239(4) Uani 1 1 d .
H19 H 0.5994 0.6363 0.1459 0.029 Uiso 1 1 calc R
C20 C 0.8098(2) 0.42729(17) 0.36577(15) 0.0303(4) Uani 1 1 d .
H20 H 0.8928 0.3999 0.3674 0.036 Uiso 1 1 calc R
C22 C 0.5633(2) 0.72161(18) -0.14462(15) 0.0332(4) Uani 1 1 d .
H22 H 0.6197 0.6972 -0.1802 0.040 Uiso 1 1 calc R
C25 C 0.7607(2) 0.42794(17) 0.44564(16) 0.0318(4) Uani 1 1 d .
H25 H 0.8060 0.4009 0.5130 0.038 Uiso 1 1 calc R
N1 N 0.63381(16) 0.47453(13) 0.41291(12) 0.0252(3) Uani 1 1 d .
N2 N 0.71176(15) 0.47550(13) 0.28144(11) 0.0226(3) Uani 1 1 d .
N3 N 0.38450(17) 0.82177(16) 0.23635(14) 0.0361(4) Uani 1 1 d .
N4 N 0.44021(16) 0.32180(13) 0.47587(12) 0.0261(3) Uani 1 1 d .
N5 N 0.35594(15) 0.15216(13) 0.49710(12) 0.0242(3) Uani 1 1 d .
N6 N 0.56253(15) 0.68329(13) -0.04857(12) 0.0245(3) Uani 1 1 d .
N7 N 0.40124(18) 0.81561(16) -0.10418(14) 0.0376(4) Uani 1 1 d .
O1 O 0.3268(2) 0.8077(2) 0.29913(19) 0.0886(8) Uani 1 1 d .
O1W O 0.65497(15) 0.44920(14) 0.64747(11) 0.0376(3) Uani 1 1 d .
H1WA H 0.6661 0.3743 0.6500 0.056 Uiso 1 1 d R
H1WB H 0.7306 0.4819 0.6526 0.056 Uiso 1 1 d R
O2 O 0.4423(2) 0.73877(18) 0.21373(17) 0.0715(6) Uani 1 1 d .
O3 O 0.3905(2) 0.91718(18) 0.1984(2) 0.0838(8) Uani 1 1 d .
Zn1 Zn 0.5000 0.5000 0.5000 0.02353(10) Uani 1 2 d S

loop_
_atom_site_aniso_label
_atom_site_aniso_U_11
_atom_site_aniso_U_22
_atom_site_aniso_U_33
_atom_site_aniso_U_23
_atom_site_aniso_U_13
_atom_site_aniso_U_12
C1 0.0469(13) 0.0341(11) 0.0323(10) 0.0082(8) 0.0131(10) 0.0104(9)
C7 0.0290(9) 0.0244(9) 0.0244(8) 0.0008(7) 0.0129(8) 0.0023(7)
C9 0.0252(9) 0.0241(8) 0.0273(9) 0.0002(7) 0.0137(7) 0.0015(7)
C10 0.0237(8) 0.0219(8) 0.0225(8) -0.0012(6) 0.0111(7) -0.0013(7)
C11 0.0248(9) 0.0195(8) 0.0287(9) -0.0014(7) 0.0132(7) 0.0025(7)
C12 0.0249(9) 0.0210(8) 0.0268(9) 0.0021(7) 0.0105(7) 0.0038(7)
C13 0.0436(12) 0.0255(9) 0.0347(10) -0.0045(8) 0.0253(9) -0.0046(8)
C14 0.0227(8) 0.0184(8) 0.0279(9) 0.0009(7) 0.0091(7) 0.0009(7)
C16 0.0295(10) 0.0274(9) 0.0344(10) 0.0017(8) 0.0140(8) 0.0049(8)
C17 0.0464(12) 0.0293(10) 0.0370(10) -0.0025(8) 0.0292(10) -0.0069(9)
C18 0.0319(10) 0.0225(9) 0.0314(9) -0.0036(7) 0.0185(8) -0.0047(7)
C19 0.0257(9) 0.0213(8) 0.0275(9) -0.0024(7) 0.0128(7) 0.0025(7)
C20 0.0303(10) 0.0326(10) 0.0312(10) 0.0076(8) 0.0148(8) 0.0097(8)
C22 0.0412(11) 0.0326(10) 0.0298(10) 0.0039(8) 0.0172(9) 0.0068(9)
C25 0.0364(11) 0.0330(10) 0.0300(10) 0.0088(8) 0.0163(9) 0.0089(8)
N1 0.0302(8) 0.0211(7) 0.0288(8) 0.0016(6) 0.0158(7) 0.0005(6)
N2 0.0250(8) 0.0219(7) 0.0241(7) 0.0003(6) 0.0125(6) 0.0018(6)
N3 0.0281(9) 0.0421(10) 0.0397(9) 0.0031(8) 0.0136(8) 0.0031(8)
N4 0.0313(8) 0.0235(8) 0.0289(8) -0.0012(6) 0.0173(7) -0.0047(6)
N5 0.0291(8) 0.0213(7) 0.0270(7) -0.0015(6) 0.0156(7) -0.0052(6)
N6 0.0263(8) 0.0216(7) 0.0271(8) 0.0008(6) 0.0108(6) 0.0031(6)
N7 0.0386(10) 0.0352(9) 0.0398(10) 0.0050(7) 0.0143(8) 0.0111(8)
O1 0.0750(15) 0.134(2) 0.0795(15) 0.0260(15) 0.0552(13) 0.0302(15)
O1W 0.0316(7) 0.0374(8) 0.0421(8) 0.0082(7) 0.0104(7) -0.0039(6)
O2 0.0930(16) 0.0579(12) 0.0691(13) 0.0006(10) 0.0347(12) 0.0326(12)
O3 0.0496(12) 0.0563(12) 0.147(2) 0.0478(14) 0.0357(14) 0.0111(10)
Zn1 0.02878(17) 0.02023(15) 0.02717(16) 0.00085(11) 0.01678(13) -0.00288(12)

loop_
_atom_type_symbol
_atom_type_description
_atom_type_scat_dispersion_real
_atom_type_scat_dispersion_imag
_atom_type_scat_source
C C 0.0033 0.0016 'International Tables Vol C Tables 4.2.6.8 and 6.1.1.4'
O O 0.0106 0.0060 'International Tables Vol C Tables 4.2.6.8 and 6.1.1.4'
Zn Zn 0.2839 1.4301 'International Tables Vol C Tables 4.2.6.8 and 6.1.1.4'
N N 0.0061 0.0033 'International Tables Vol C Tables 4.2.6.8 and 6.1.1.4'
H H 0.0000 0.0000 'International Tables Vol C Tables 4.2.6.8 and 6.1.1.4'

loop_
_geom_angle_atom_site_label_1
_geom_angle_atom_site_label_2
_geom_angle_atom_site_label_3
_geom_angle
_geom_angle_site_symmetry_1
_geom_angle_site_symmetry_3
C22 C1 H1 124.4 . .
C22 C1 N7 111.29(18) . .
N7 C1 H1 124.4 . .
C11 C7 H7 120.8 . .
C11 C7 C14 118.42(17) . .
C14 C7 H7 120.8 . .
N1 C9 H9 124.4 . .
N1 C9 N2 111.19(16) . .
N2 C9 H9 124.4 . .
C12 C10 N2 119.01(16) . .
C19 C10 C12 121.48(16) . .
C19 C10 N2 119.52(15) . .
C7 C11 C12 122.00(16) . .
C7 C11 N5 119.95(16) . 4_665
C12 C11 N5 117.96(16) . 4_665
C10 C12 H12 120.9 . .
C11 C12 C10 118.20(16) . .
C11 C12 H12 120.9 . .
C17 C13 H13 127.2 . .
C17 C13 N5 105.65(16) . .
N5 C13 H13 127.2 . .
C7 C14 N6 120.19(16) . .
C19 C14 C7 120.83(16) . .
C19 C14 N6 118.95(15) . .
N6 C16 H16 123.7 . .
N7 C16 H16 123.7 . .
N7 C16 N6 112.59(17) . .
C13 C17 H17 124.8 . .
C13 C17 N4 110.50(16) . .
N4 C17 H17 124.8 . .
N4 C18 H18 124.1 . .
N4 C18 N5 111.71(16) . .
N5 C18 H18 124.1 . .
C10 C19 C14 118.98(16) . .
C10 C19 H19 120.5 . .
C14 C19 H19 120.5 . .
C25 C20 H20 127.0 . .
C25 C20 N2 105.92(17) . .
N2 C20 H20 127.0 . .
C1 C22 H22 127.1 . .
C1 C22 N6 105.78(18) . .
N6 C22 H22 127.1 . .
C20 C25 H25 124.9 . .
C20 C25 N1 110.18(17) . .
N1 C25 H25 124.9 . .
C9 N1 C25 105.56(15) . .
C9 N1 Zn1 125.21(13) . .
C25 N1 Zn1 129.23(13) . .
C9 N2 C10 125.52(16) . .
C9 N2 C20 107.14(15) . .
C20 N2 C10 127.32(15) . .
O1 N3 O2 118.9(2) . .
O1 N3 O3 121.6(2) . .
O3 N3 O2 119.5(2) . .
C17 N4 Zn1 128.79(12) . .
C18 N4 C17 105.12(15) . .
C18 N4 Zn1 125.84(12) . .
C13 N5 C11 128.36(15) . 4_566
C18 N5 C11 124.59(15) . 4_566
C18 N5 C13 107.02(15) . .
C16 N6 C14 126.13(16) . .
C16 N6 C22 105.91(16) . .
C22 N6 C14 127.87(16) . .
C16 N7 C1 104.43(17) . .
H1WA O1W H1WB 108.4 . .
Zn1 O1W H1WA 110.5 . .
Zn1 O1W H1WB 110.3 . .
N1 Zn1 N1 180.0 3_666 .
N1 Zn1 O1W 88.19(7) 3_666 .
N1 Zn1 O1W 91.81(7) . .
N1 Zn1 O1W 91.81(7) 3_666 3_666
N1 Zn1 O1W 88.19(7) . 3_666
N4 Zn1 N1 89.85(6) 3_666 .
N4 Zn1 N1 89.85(6) . 3_666
N4 Zn1 N1 90.15(6) 3_666 3_666
N4 Zn1 N1 90.15(6) . .
N4 Zn1 N4 180.0 3_666 .
N4 Zn1 O1W 91.35(6) . 3_666
N4 Zn1 O1W 88.65(6) . .
N4 Zn1 O1W 91.35(6) 3_666 .
N4 Zn1 O1W 88.65(6) 3_666 3_666
O1W Zn1 O1W 180.0 . 3_666

loop_
_geom_bond_atom_site_label_1
_geom_bond_atom_site_label_2
_geom_bond_distance
_geom_bond_site_symmetry_2
C1 H1 0.9300 .
C1 C22 1.350(3) .
C1 N7 1.379(3) .
C7 H7 0.9300 .
C7 C11 1.386(3) .
C7 C14 1.394(2) .
C9 H9 0.9300 .
C9 N1 1.317(2) .
C9 N2 1.355(2) .
C10 C12 1.388(2) .
C10 C19 1.385(2) .
C10 N2 1.425(2) .
C11 C12 1.387(3) .
C11 N5 1.427(2) 4_665
C12 H12 0.9300 .
C13 H13 0.9300 .
C13 C17 1.352(3) .
C13 N5 1.379(2) .
C14 C19 1.392(3) .
C14 N6 1.416(2) .
C16 H16 0.9300 .
C16 N6 1.372(2) .
C16 N7 1.303(3) .
C17 H17 0.9300 .
C17 N4 1.381(2) .
C18 H18 0.9300 .
C18 N4 1.314(2) .
C18 N5 1.353(2) .
C19 H19 0.9300 .
C20 H20 0.9300 .
C20 C25 1.351(3) .
C20 N2 1.377(2) .
C22 H22 0.9300 .
C22 N6 1.377(2) .
C25 H25 0.9300 .
C25 N1 1.378(3) .
N1 Zn1 2.1531(17) .
N3 O1 1.216(3) .
N3 O2 1.229(2) .
N3 O3 1.223(3) .
N4 Zn1 2.1400(17) .
N5 C11 1.427(2) 4_566
O1W H1WA 0.8689 .
O1W H1WB 0.8687 .
O1W Zn1 2.1967(16) .
Zn1 N1 2.1531(17) 3_666
Zn1 N4 2.1400(17) 3_666
Zn1 O1W 2.1967(16) 3_666

loop_
_geom_torsion_atom_site_label_1
_geom_torsion_atom_site_label_2
_geom_torsion_atom_site_label_3
_geom_torsion_atom_site_label_4
_geom_torsion
_geom_torsion_site_symmetry_1
_geom_torsion_site_symmetry_4
C1 C22 N6 C14 176.73(18) . .
C1 C22 N6 C16 0.0(2) . .
C7 C11 C12 C10 0.8(3) . .
C7 C14 C19 C10 -2.4(3) . .
C7 C14 N6 C16 162.34(18) . .
C7 C14 N6 C22 -13.8(3) . .
C9 N1 Zn1 N1 56(100) . 3_666
C9 N1 Zn1 N4 98.87(15) . .
C9 N1 Zn1 N4 -81.13(15) . 3_666
C9 N1 Zn1 O1W -172.48(15) . .
C9 N1 Zn1 O1W 7.52(15) . 3_666
C11 C7 C14 C19 0.3(3) . .
C11 C7 C14 N6 -177.83(16) . .
C12 C10 C19 C14 3.8(3) . .
C12 C10 N2 C9 -149.03(17) . .
C12 C10 N2 C20 29.3(3) . .
C13 C17 N4 C18 0.6(2) . .
C13 C17 N4 Zn1 175.04(14) . .
C14 C7 C11 C12 0.5(3) . .
C14 C7 C11 N5 177.04(16) . 4_665
C17 C13 N5 C11 -177.02(18) . 4_566
C17 C13 N5 C18 1.1(2) . .
C17 N4 Zn1 N1 -2.95(18) . .
C17 N4 Zn1 N1 177.05(18) . 3_666
C17 N4 Zn1 N4 87(100) . 3_666
C17 N4 Zn1 O1W 85.25(18) . 3_666
C17 N4 Zn1 O1W -94.75(18) . .
C18 N4 Zn1 N1 -9.61(17) . 3_666
C18 N4 Zn1 N1 170.39(17) . .
C18 N4 Zn1 N4 -100(100) . 3_666
C18 N4 Zn1 O1W -101.41(17) . 3_666
C18 N4 Zn1 O1W 78.59(17) . .
C19 C10 C12 C11 -3.0(3) . .
C19 C10 N2 C9 30.9(3) . .
C19 C10 N2 C20 -150.76(19) . .
C19 C14 N6 C16 -15.8(3) . .
C19 C14 N6 C22 168.08(19) . .
C20 C25 N1 C9 -0.4(2) . .
C20 C25 N1 Zn1 179.70(13) . .
C22 C1 N7 C16 0.8(3) . .
C25 C20 N2 C9 -0.4(2) . .
C25 C20 N2 C10 -179.02(17) . .
C25 N1 Zn1 N1 -124(100) . 3_666
C25 N1 Zn1 N4 -81.26(17) . .
C25 N1 Zn1 N4 98.74(17) . 3_666
C25 N1 Zn1 O1W -172.60(17) . 3_666
C25 N1 Zn1 O1W 7.40(17) . .
N1 C9 N2 C10 178.82(16) . .
N1 C9 N2 C20 0.2(2) . .
N2 C9 N1 C25 0.1(2) . .
N2 C9 N1 Zn1 -179.98(11) . .
N2 C10 C12 C11 176.91(16) . .
N2 C10 C19 C14 -176.13(16) . .
N2 C20 C25 N1 0.5(2) . .
N4 C18 N5 C11 177.44(17) . 4_566
N4 C18 N5 C13 -0.8(2) . .
N5 C11 C12 C10 -175.78(16) 4_665 .
N5 C13 C17 N4 -1.1(2) . .
N5 C18 N4 C17 0.1(2) . .
N5 C18 N4 Zn1 -174.50(13) . .
N6 C14 C19 C10 175.75(16) . .
N6 C16 N7 C1 -0.8(2) . .
N7 C1 C22 N6 -0.5(3) . .
N7 C16 N6 C14 -176.28(18) . .
N7 C16 N6 C22 0.5(2) . .
